data_7001973
loop_
_publ_author_name
'Zhang, Congying'
'Luo, Feng'
'Cheng, Bin'
'Li, Bin'
'Song, Haibin'
'Xu, Shansheng'
'Wang, Baiquan'

_publ_section_title
;
 Reactions of indenyl-functionalized imidazolium salts and
 N-heterocyclic carbenes with Ru3(CO)12
;
_journal_coden_ASTM DTARAF
_journal_issue 35
_journal_name_full 'Dalton Transactions'
_journal_page_first 7230
_journal_page_last 7235
_journal_paper_doi 10.1039/b906933j
_journal_year 2009
_chemical_formula_moiety 'C28.25 H31.5 Br Cl2.5 N2 O Ru'
_chemical_formula_sum 'C28.25 H31.5 Br Cl2.5 N2 O Ru'
_chemical_formula_weight 684.66
_space_group_IT_number 14
_symmetry_cell_setting monoclinic
_symmetry_space_group_name_Hall '-P 2yn'
_symmetry_space_group_name_H-M 'P 1 21/n 1'
_atom_sites_solution_hydrogens geom
_atom_sites_solution_primary direct
_atom_sites_solution_secondary difmap
_audit_creation_method SHELXL-97
_cell_angle_alpha 90.00
_cell_angle_beta 96.283(2)
_cell_angle_gamma 90.00
_cell_formula_units_Z 8
_cell_length_a 11.291(3)
_cell_length_b 27.990(7)
_cell_length_c 18.336(4)
_cell_measurement_reflns_used 11455
_cell_measurement_temperature 113(2)
_cell_measurement_theta_max 27.9
_cell_measurement_theta_min 1.5
_cell_volume 5760(2)
_computing_cell_refinement CrystalClear
_computing_data_collection CrystalClear
_computing_data_reduction CrystalClear
_computing_publication_material 'CrystalStructure 3.7.0'
_computing_structure_refinement 'SHELXL-97 (Sheldrick, 1997)'
_computing_structure_solution 'SHELXS-97 (Sheldrick, 1990)'
_diffrn_ambient_temperature 113(2)
_diffrn_detector_area_resol_mean 7.31
_diffrn_measured_fraction_theta_full 0.999
_diffrn_measured_fraction_theta_max 0.999
_diffrn_measurement_device_type 'Rigaku Saturn'
_diffrn_measurement_method \w
_diffrn_radiation_monochromator confocal
_diffrn_radiation_source 'rotating anode'
_diffrn_radiation_type MoK\a
_diffrn_radiation_wavelength 0.71070
_diffrn_reflns_av_R_equivalents 0.0676
_diffrn_reflns_av_sigmaI/netI 0.0620
_diffrn_reflns_limit_h_max 14
_diffrn_reflns_limit_h_min -14
_diffrn_reflns_limit_k_max 35
_diffrn_reflns_limit_k_min -36
_diffrn_reflns_limit_l_max 24
_diffrn_reflns_limit_l_min -24
_diffrn_reflns_number 53987
_diffrn_reflns_theta_full 27.88
_diffrn_reflns_theta_max 27.88
_diffrn_reflns_theta_min 1.33
_exptl_absorpt_coefficient_mu 2.188
_exptl_absorpt_correction_T_max 0.9176
_exptl_absorpt_correction_T_min 0.8109
_exptl_absorpt_correction_type multi-scan
_exptl_absorpt_process_details 'Jacobson, R. (1998) Private communication'
_exptl_crystal_colour yellow
_exptl_crystal_density_diffrn 1.579
_exptl_crystal_density_method 'not measured'
_exptl_crystal_description block
_exptl_crystal_F_000 2756
_exptl_crystal_size_max 0.10
_exptl_crystal_size_mid 0.08
_exptl_crystal_size_min 0.04
_refine_diff_density_max 1.292
_refine_diff_density_min -0.755
_refine_diff_density_rms 0.120
_refine_ls_extinction_coef 0.00081(7)
_refine_ls_extinction_expression Fc^*^=kFc[1+0.001xFc^2^\l^3^/sin(2\q)]^-1/4^
_refine_ls_extinction_method SHELXL
_refine_ls_goodness_of_fit_ref 1.082
_refine_ls_hydrogen_treatment constr
_refine_ls_matrix_type full
_refine_ls_number_parameters 695
_refine_ls_number_reflns 13739
_refine_ls_number_restraints 84
_refine_ls_restrained_S_all 1.089
_refine_ls_R_factor_all 0.0668
_refine_ls_R_factor_gt 0.0509
_refine_ls_shift/su_max 0.002
_refine_ls_shift/su_mean 0.000
_refine_ls_structure_factor_coef Fsqd
_refine_ls_weighting_details 'calc w=1/[\s^2^(Fo^2^)+(0.0433P)^2^+7.0649P] where P=(Fo^2^+2Fc^2^)/3'
_refine_ls_weighting_scheme calc
_refine_ls_wR_factor_gt 0.1058
_refine_ls_wR_factor_ref 0.1129
_reflns_number_gt 11338
_reflns_number_total 13739
_reflns_threshold_expression >2sigma(I)
_cod_data_source_file B906933J.txt
_cod_data_source_block 726840
_cod_database_code 7001973

loop_
_symmetry_equiv_pos_as_xyz
'x, y, z'
'-x+1/2, y+1/2, -z+1/2'
'-x, -y, -z'
'x-1/2, -y-1/2, z-1/2'

loop_
_atom_site_label
_atom_site_type_symbol
_atom_site_fract_x
_atom_site_fract_y
_atom_site_fract_z
_atom_site_U_iso_or_equiv
_atom_site_adp_type
_atom_site_occupancy
_atom_site_symmetry_multiplicity
_atom_site_calc_flag
_atom_site_refinement_flags
_atom_site_disorder_assembly
_atom_site_disorder_group
Ru1 Ru 0.26058(3) 0.514661(11) 0.317720(16) 0.01657(8) Uani 1 1 d . . .
Ru2 Ru 0.16973(3) 0.764736(11) 0.815878(16) 0.01820(9) Uani 1 1 d . . .
Br1 Br 0.24245(3) 0.450262(14) 0.41449(2) 0.02031(10) Uani 1 1 d . . .
Br2 Br 0.05063(4) 0.837269(15) 0.76743(2) 0.02738(11) Uani 1 1 d . . .
O1 O 0.2095(3) 0.44613(13) 0.19187(19) 0.0458(9) Uani 1 1 d . . .
O2 O -0.0262(3) 0.69359(12) 0.77358(17) 0.0359(8) Uani 1 1 d . . .
N1 N 0.5030(3) 0.52706(11) 0.39618(16) 0.0164(6) Uani 1 1 d . . .
N2 N 0.5234(3) 0.48767(11) 0.29777(17) 0.0185(7) Uani 1 1 d . . .
N3 N 0.1759(3) 0.82105(11) 0.95310(17) 0.0189(7) Uani 1 1 d . . .
N4 N 0.0441(3) 0.76623(11) 0.95904(17) 0.0173(7) Uani 1 1 d . . .
C1 C 0.2327(4) 0.47117(16) 0.2416(2) 0.0268(9) Uani 1 1 d . . .
C2 C 0.0965(4) 0.56354(15) 0.3170(2) 0.0255(9) Uani 1 1 d . . .
C3 C -0.0215(4) 0.54599(17) 0.3192(3) 0.0379(12) Uani 1 1 d . . .
H3 H -0.0704 0.5383 0.2753 0.045 Uiso 1 1 calc R . .
C4 C -0.0627(4) 0.54049(19) 0.3859(3) 0.0471(14) Uani 1 1 d . . .
H4 H -0.1415 0.5290 0.3877 0.057 Uiso 1 1 calc R . .
C5 C 0.0073(4) 0.55127(17) 0.4523(3) 0.0410(13) Uani 1 1 d . . .
H5 H -0.0259 0.5479 0.4975 0.049 Uiso 1 1 calc R . .
C6 C 0.1217(4) 0.56646(15) 0.4528(3) 0.0275(9) Uani 1 1 d . . .
H6 H 0.1692 0.5725 0.4979 0.033 Uiso 1 1 calc R . .
C7 C 0.1696(3) 0.57324(13) 0.3847(2) 0.0195(8) Uani 1 1 d . . .
C8 C 0.2850(3) 0.58782(13) 0.3688(2) 0.0186(8) Uani 1 1 d . . .
C9 C 0.2812(4) 0.58993(14) 0.2905(2) 0.0236(9) Uani 1 1 d . . .
H9 H 0.3442 0.6005 0.2642 0.028 Uiso 1 1 calc R . .
C10 C 0.1679(4) 0.57372(15) 0.2586(2) 0.0276(9) Uani 1 1 d . . .
H10 H 0.1436 0.5702 0.2076 0.033 Uiso 1 1 calc R . .
C11 C 0.3902(3) 0.59901(14) 0.4240(2) 0.0217(8) Uani 1 1 d . . .
H11A H 0.3631 0.6177 0.4648 0.026 Uiso 1 1 calc R . .
H11B H 0.4480 0.6187 0.4004 0.026 Uiso 1 1 calc R . .
C12 C 0.4512(3) 0.55343(14) 0.4542(2) 0.0201(8) Uani 1 1 d . . .
H12A H 0.5149 0.5617 0.4937 0.024 Uiso 1 1 calc R . .
H12B H 0.3925 0.5329 0.4756 0.024 Uiso 1 1 calc R . .
C13 C 0.6237(3) 0.52149(14) 0.3936(2) 0.0223(8) Uani 1 1 d . . .
H13 H 0.6856 0.5328 0.4286 0.027 Uiso 1 1 calc R . .
C14 C 0.6373(3) 0.49701(15) 0.3321(2) 0.0234(9) Uani 1 1 d . . .
H14 H 0.7105 0.4878 0.3152 0.028 Uiso 1 1 calc R . .
C15 C 0.4393(3) 0.50675(13) 0.3365(2) 0.0163(7) Uani 1 1 d . . .
C16 C 0.5063(3) 0.46377(14) 0.2276(2) 0.0181(8) Uani 1 1 d . . .
C17 C 0.5194(4) 0.49025(15) 0.1650(2) 0.0239(9) Uani 1 1 d . . .
C18 C 0.5179(4) 0.46521(16) 0.0989(2) 0.0288(10) Uani 1 1 d . . .
H18 H 0.5290 0.4821 0.0552 0.035 Uiso 1 1 calc R . .
C19 C 0.5008(4) 0.41670(16) 0.0960(2) 0.0292(10) Uani 1 1 d . . .
H19 H 0.4997 0.4004 0.0505 0.035 Uiso 1 1 calc R . .
C20 C 0.4851(3) 0.39118(15) 0.1592(2) 0.0224(8) Uani 1 1 d . . .
H20 H 0.4734 0.3576 0.1564 0.027 Uiso 1 1 calc R . .
C21 C 0.4864(3) 0.41432(14) 0.2268(2) 0.0187(8) Uani 1 1 d . . .
C22 C 0.4649(4) 0.38730(14) 0.2961(2) 0.0229(9) Uani 1 1 d . . .
H22 H 0.4152 0.4082 0.3249 0.028 Uiso 1 1 calc R . .
C23 C 0.5826(4) 0.37775(16) 0.3443(2) 0.0297(10) Uani 1 1 d . . .
H23A H 0.6353 0.3587 0.3166 0.045 Uiso 1 1 calc R . .
H23B H 0.5664 0.3602 0.3883 0.045 Uiso 1 1 calc R . .
H23C H 0.6212 0.4082 0.3585 0.045 Uiso 1 1 calc R . .
C24 C 0.3963(4) 0.34104(16) 0.2796(2) 0.0319(10) Uani 1 1 d . . .
H24A H 0.3221 0.3479 0.2484 0.048 Uiso 1 1 calc R . .
H24B H 0.3777 0.3266 0.3256 0.048 Uiso 1 1 calc R . .
H24C H 0.4450 0.3189 0.2541 0.048 Uiso 1 1 calc R . .
C25 C 0.5328(4) 0.54432(15) 0.1660(2) 0.0305(10) Uani 1 1 d . . .
H25 H 0.5333 0.5553 0.2180 0.037 Uiso 1 1 calc R . .
C26 C 0.4267(5) 0.56792(17) 0.1206(3) 0.0376(11) Uani 1 1 d . . .
H26A H 0.4275 0.5595 0.0688 0.056 Uiso 1 1 calc R . .
H26B H 0.4323 0.6027 0.1262 0.056 Uiso 1 1 calc R . .
H26C H 0.3523 0.5567 0.1378 0.056 Uiso 1 1 calc R . .
C27 C 0.6497(5) 0.5605(2) 0.1386(3) 0.0535(15) Uani 1 1 d . . .
H27A H 0.7170 0.5463 0.1693 0.080 Uiso 1 1 calc R . .
H27B H 0.6554 0.5954 0.1412 0.080 Uiso 1 1 calc R . .
H27C H 0.6514 0.5501 0.0876 0.080 Uiso 1 1 calc R . .
C28 C 0.0455(4) 0.72219(16) 0.7906(2) 0.0257(9) Uani 1 1 d . . .
C29 C 0.3191(4) 0.74958(15) 0.7410(2) 0.0229(9) Uani 1 1 d . . .
C30 C 0.3048(4) 0.74712(16) 0.6631(2) 0.0264(9) Uani 1 1 d . . .
H30 H 0.2833 0.7178 0.6391 0.032 Uiso 1 1 calc R . .
C31 C 0.3221(4) 0.78688(16) 0.6234(2) 0.0293(10) Uani 1 1 d . . .
H31 H 0.3152 0.7851 0.5713 0.035 Uiso 1 1 calc R . .
C32 C 0.3506(4) 0.83122(17) 0.6591(3) 0.0317(10) Uani 1 1 d . . .
H32 H 0.3615 0.8586 0.6299 0.038 Uiso 1 1 calc R . .
C33 C 0.3629(4) 0.83586(16) 0.7338(2) 0.0277(9) Uani 1 1 d . . .
H33 H 0.3801 0.8660 0.7564 0.033 Uiso 1 1 calc R . .
C34 C 0.3493(3) 0.79418(16) 0.7769(2) 0.0247(9) Uani 1 1 d . . .
C35 C 0.3573(3) 0.78734(16) 0.8553(2) 0.0244(9) Uani 1 1 d . . .
C36 C 0.3395(4) 0.73761(15) 0.8674(2) 0.0252(9) Uani 1 1 d . . .
H36 H 0.3459 0.7224 0.9140 0.030 Uiso 1 1 calc R . .
C37 C 0.3104(4) 0.71417(16) 0.7985(2) 0.0261(9) Uani 1 1 d . . .
H37 H 0.2894 0.6815 0.7915 0.031 Uiso 1 1 calc R . .
C38 C 0.3807(4) 0.82491(16) 0.9136(2) 0.0284(9) Uani 1 1 d . . .
H38A H 0.4406 0.8477 0.8987 0.034 Uiso 1 1 calc R . .
H38B H 0.4147 0.8095 0.9599 0.034 Uiso 1 1 calc R . .
C39 C 0.2683(4) 0.85237(15) 0.9276(2) 0.0249(9) Uani 1 1 d . . .
H39A H 0.2897 0.8774 0.9649 0.030 Uiso 1 1 calc R . .
H39B H 0.2355 0.8684 0.8817 0.030 Uiso 1 1 calc R . .
C40 C 0.1317(3) 0.82653(15) 1.0199(2) 0.0223(8) Uani 1 1 d . . .
H40 H 0.1547 0.8502 1.0559 0.027 Uiso 1 1 calc R . .
C41 C 0.0495(4) 0.79197(14) 1.0243(2) 0.0222(8) Uani 1 1 d . . .
H41 H 0.0042 0.7863 1.0641 0.027 Uiso 1 1 calc R . .
C42 C 0.1227(3) 0.78404(14) 0.9148(2) 0.0180(8) Uani 1 1 d . . .
C43 C -0.0312(3) 0.72448(14) 0.9462(2) 0.0194(8) Uani 1 1 d . . .
C44 C -0.1499(3) 0.73090(14) 0.9156(2) 0.0197(8) Uani 1 1 d . . .
C45 C -0.2220(4) 0.69023(15) 0.9087(2) 0.0255(9) Uani 1 1 d . . .
H45 H -0.3029 0.6933 0.8888 0.031 Uiso 1 1 calc R . .
C46 C -0.1785(4) 0.64579(15) 0.9302(2) 0.0280(9) Uani 1 1 d . . .
H46 H -0.2290 0.6186 0.9248 0.034 Uiso 1 1 calc R . .
C47 C -0.0605(4) 0.64102(15) 0.9598(2) 0.0277(9) Uani 1 1 d . . .
H47 H -0.0311 0.6102 0.9742 0.033 Uiso 1 1 calc R . .
C48 C 0.0157(4) 0.68002(14) 0.9689(2) 0.0230(8) Uani 1 1 d . . .
C49 C 0.1434(4) 0.67379(16) 1.0035(2) 0.0274(9) Uani 1 1 d . . .
H49 H 0.1857 0.7050 1.0001 0.033 Uiso 1 1 calc R . .
C50 C 0.1468(4) 0.66044(19) 1.0851(3) 0.0395(12) Uani 1 1 d . . .
H50A H 0.1077 0.6856 1.1110 0.059 Uiso 1 1 calc R . .
H50B H 0.2298 0.6572 1.1065 0.059 Uiso 1 1 calc R . .
H50C H 0.1050 0.6301 1.0897 0.059 Uiso 1 1 calc R . .
C51 C 0.2091(4) 0.63590(17) 0.9621(3) 0.0394(12) Uani 1 1 d . . .
H51A H 0.1700 0.6049 0.9656 0.059 Uiso 1 1 calc R . .
H51B H 0.2921 0.6336 0.9840 0.059 Uiso 1 1 calc R . .
H51C H 0.2071 0.6451 0.9105 0.059 Uiso 1 1 calc R . .
C52 C -0.2022(4) 0.77939(15) 0.8929(2) 0.0232(9) Uani 1 1 d . . .
H52 H -0.1349 0.8025 0.8918 0.028 Uiso 1 1 calc R . .
C53 C -0.2823(4) 0.79709(16) 0.9502(3) 0.0337(11) Uani 1 1 d . . .
H53A H -0.3450 0.7735 0.9553 0.051 Uiso 1 1 calc R . .
H53B H -0.3185 0.8277 0.9342 0.051 Uiso 1 1 calc R . .
H53C H -0.2341 0.8013 0.9976 0.051 Uiso 1 1 calc R . .
C54 C -0.2718(5) 0.77819(18) 0.8163(3) 0.0397(12) Uani 1 1 d . . .
H54A H -0.2210 0.7650 0.7811 0.060 Uiso 1 1 calc R . .
H54B H -0.2959 0.8107 0.8014 0.060 Uiso 1 1 calc R . .
H54C H -0.3427 0.7581 0.8172 0.060 Uiso 1 1 calc R . .
C55 C 0.0223(4) 0.59172(19) 0.6997(3) 0.0399(12) Uani 1 1 d . . .
H55A H -0.0367 0.6114 0.7225 0.048 Uiso 1 1 calc R . .
H55B H -0.0183 0.5624 0.6798 0.048 Uiso 1 1 calc R . .
C56 C 0.5054(5) 0.73729(19) 0.1047(3) 0.0434(13) Uani 1 1 d . . .
H56A H 0.5627 0.7636 0.1002 0.052 Uiso 1 1 calc R . .
H56B H 0.5249 0.7223 0.1534 0.052 Uiso 1 1 calc R . .
Cl1 Cl 0.07624(13) 0.62423(6) 0.62734(8) 0.0555(4) Uani 1 1 d . . .
Cl2 Cl 0.13947(13) 0.57595(6) 0.76705(8) 0.0560(4) Uani 1 1 d . . .
Cl3 Cl 0.52148(12) 0.69464(5) 0.03617(7) 0.0446(3) Uani 1 1 d . . .
Cl4 Cl 0.35961(12) 0.76100(6) 0.09887(8) 0.0514(3) Uani 1 1 d . . .
Cl5 Cl 1.0164(12) 0.4875(4) -0.0692(7) 0.106(4) Uani 0.216(3) 1 d PDU . 1
Cl6 Cl 0.9065(14) 0.5002(6) 0.0611(8) 0.126(3) Uani 0.216(3) 1 d PDU . 1
C57 C 0.8877(16) 0.4997(14) -0.0334(9) 0.089(4) Uani 0.216(3) 1 d PDU . 1
H57A H 0.8289 0.4763 -0.0504 0.107 Uiso 0.216(3) 1 d PR . 1
H57B H 0.8586 0.5305 -0.0503 0.107 Uiso 0.216(3) 1 d PR . 1
Cl5' Cl 0.8133(5) 0.50858(18) -0.0172(3) 0.0515(15) Uani 0.284(3) 1 d PDU . 2
Cl6' Cl 0.9529(4) 0.54086(18) 0.1102(3) 0.0454(14) Uani 0.284(3) 1 d PDU . 2
C57' C 0.9494(19) 0.5035(14) 0.0359(15) 0.119(4) Uani 0.284(3) 1 d PDU . 2
H57C H 1.0104 0.5135 0.0066 0.143 Uiso 0.284(3) 1 d PR . 2
H57D H 0.9650 0.4710 0.0507 0.143 Uiso 0.284(3) 1 d PRU . 2

loop_
_atom_site_aniso_label
_atom_site_aniso_U_11
_atom_site_aniso_U_22
_atom_site_aniso_U_33
_atom_site_aniso_U_23
_atom_site_aniso_U_13
_atom_site_aniso_U_12
Ru1 0.01529(15) 0.01860(17) 0.01532(15) -0.00037(12) -0.00057(11) 0.00039(12)
Ru2 0.01970(16) 0.01987(18) 0.01531(15) -0.00064(12) 0.00312(11) 0.00262(12)
Br1 0.01983(19) 0.0215(2) 0.01968(19) 0.00153(15) 0.00257(14) -0.00081(15)
Br2 0.0290(2) 0.0274(2) 0.0261(2) 0.00371(17) 0.00417(17) 0.00890(18)
O1 0.0321(18) 0.062(2) 0.041(2) -0.0361(18) -0.0058(15) -0.0025(16)
O2 0.0394(19) 0.037(2) 0.0316(17) -0.0116(15) 0.0068(14) -0.0122(15)
N1 0.0136(15) 0.0203(17) 0.0151(15) 0.0004(13) 0.0006(12) -0.0002(13)
N2 0.0175(16) 0.0215(18) 0.0164(15) -0.0022(13) 0.0014(12) 0.0003(13)
N3 0.0208(16) 0.0180(17) 0.0183(16) -0.0022(13) 0.0041(13) -0.0040(13)
N4 0.0175(16) 0.0177(17) 0.0165(15) -0.0004(13) 0.0017(12) -0.0017(13)
C1 0.018(2) 0.033(3) 0.029(2) -0.0026(19) 0.0002(16) 0.0002(17)
C2 0.019(2) 0.020(2) 0.035(2) -0.0037(18) -0.0047(17) 0.0073(16)
C3 0.020(2) 0.034(3) 0.057(3) -0.015(2) -0.008(2) 0.0050(19)
C4 0.014(2) 0.050(3) 0.081(4) -0.021(3) 0.017(2) -0.005(2)
C5 0.034(3) 0.032(3) 0.062(3) -0.008(2) 0.027(2) 0.003(2)
C6 0.029(2) 0.020(2) 0.036(2) -0.0016(18) 0.0108(19) 0.0027(17)
C7 0.0177(19) 0.0123(19) 0.028(2) 0.0005(15) 0.0007(15) 0.0046(15)
C8 0.023(2) 0.0125(19) 0.0200(18) -0.0002(15) 0.0024(15) 0.0021(15)
C9 0.028(2) 0.016(2) 0.026(2) 0.0026(16) 0.0017(17) -0.0010(17)
C10 0.034(2) 0.022(2) 0.025(2) 0.0034(17) -0.0082(18) 0.0038(18)
C11 0.022(2) 0.021(2) 0.0214(19) -0.0049(16) 0.0009(16) -0.0007(16)
C12 0.024(2) 0.023(2) 0.0134(17) -0.0060(15) 0.0032(15) -0.0037(16)
C13 0.0181(19) 0.026(2) 0.023(2) -0.0028(17) 0.0011(15) -0.0035(16)
C14 0.0147(18) 0.033(2) 0.024(2) -0.0020(17) 0.0045(15) 0.0002(16)
C15 0.0179(18) 0.016(2) 0.0152(17) -0.0004(14) 0.0007(14) -0.0010(15)
C16 0.0172(18) 0.023(2) 0.0142(17) -0.0021(15) 0.0007(14) 0.0026(15)
C17 0.027(2) 0.025(2) 0.0198(19) -0.0029(17) 0.0023(16) -0.0011(17)
C18 0.040(3) 0.031(3) 0.0162(19) 0.0018(17) 0.0043(17) -0.001(2)
C19 0.038(2) 0.031(3) 0.020(2) -0.0061(18) 0.0060(18) 0.003(2)
C20 0.025(2) 0.022(2) 0.0207(19) -0.0015(16) 0.0028(16) 0.0014(17)
C21 0.0149(18) 0.024(2) 0.0173(18) 0.0001(15) 0.0017(14) 0.0011(15)
C22 0.031(2) 0.020(2) 0.0181(18) 0.0004(16) 0.0060(16) 0.0019(17)
C23 0.035(2) 0.027(2) 0.027(2) 0.0047(18) 0.0016(18) 0.0053(19)
C24 0.043(3) 0.030(3) 0.024(2) 0.0000(18) 0.0062(19) -0.009(2)
C25 0.046(3) 0.023(2) 0.022(2) -0.0007(17) 0.0036(19) -0.005(2)
C26 0.060(3) 0.026(3) 0.025(2) 0.0058(19) 0.000(2) 0.001(2)
C27 0.059(4) 0.043(3) 0.061(4) -0.002(3) 0.016(3) -0.019(3)
C28 0.027(2) 0.033(3) 0.0180(19) -0.0024(17) 0.0047(16) 0.0070(19)
C29 0.022(2) 0.027(2) 0.0199(19) -0.0014(16) 0.0059(16) 0.0076(17)
C30 0.025(2) 0.031(2) 0.024(2) 0.0013(18) 0.0063(17) 0.0088(18)
C31 0.029(2) 0.036(3) 0.024(2) 0.0023(19) 0.0084(18) 0.0067(19)
C32 0.030(2) 0.032(3) 0.034(2) 0.010(2) 0.0131(19) 0.0050(19)
C33 0.028(2) 0.024(2) 0.033(2) -0.0010(18) 0.0128(18) 0.0005(18)
C34 0.0151(19) 0.035(3) 0.025(2) -0.0005(18) 0.0054(16) 0.0056(17)
C35 0.0124(18) 0.034(3) 0.026(2) -0.0004(18) 0.0009(15) 0.0021(16)
C36 0.022(2) 0.036(3) 0.0179(19) 0.0023(17) 0.0031(16) 0.0091(18)
C37 0.026(2) 0.029(2) 0.023(2) 0.0036(17) 0.0058(17) 0.0130(18)
C38 0.026(2) 0.036(3) 0.023(2) -0.0040(18) 0.0026(17) -0.0063(19)
C39 0.027(2) 0.025(2) 0.024(2) -0.0039(17) 0.0078(17) -0.0068(17)
C40 0.023(2) 0.025(2) 0.0191(19) -0.0032(16) 0.0032(15) 0.0023(17)
C41 0.027(2) 0.022(2) 0.0192(19) -0.0050(16) 0.0070(16) 0.0006(17)
C42 0.0188(19) 0.017(2) 0.0186(18) -0.0015(15) 0.0033(15) 0.0030(15)
C43 0.023(2) 0.020(2) 0.0158(18) -0.0028(15) 0.0062(15) -0.0041(16)
C44 0.023(2) 0.019(2) 0.0176(18) -0.0029(15) 0.0037(15) -0.0006(16)
C45 0.024(2) 0.027(2) 0.026(2) -0.0040(17) 0.0046(17) -0.0024(17)
C46 0.031(2) 0.021(2) 0.031(2) -0.0030(18) -0.0007(18) -0.0076(18)
C47 0.039(2) 0.018(2) 0.027(2) -0.0008(17) 0.0049(19) 0.0019(18)
C48 0.026(2) 0.021(2) 0.0215(19) -0.0014(16) 0.0017(16) 0.0022(17)
C49 0.024(2) 0.027(2) 0.030(2) 0.0044(18) 0.0011(17) 0.0052(18)
C50 0.036(3) 0.050(3) 0.031(2) 0.008(2) -0.002(2) 0.002(2)
C51 0.034(3) 0.030(3) 0.055(3) 0.000(2) 0.009(2) 0.004(2)
C52 0.023(2) 0.022(2) 0.025(2) 0.0007(17) 0.0037(16) -0.0037(17)
C53 0.031(2) 0.022(2) 0.050(3) 0.002(2) 0.014(2) 0.0036(19)
C54 0.048(3) 0.034(3) 0.034(3) 0.003(2) -0.011(2) -0.002(2)
C55 0.027(2) 0.044(3) 0.048(3) -0.014(2) 0.000(2) -0.003(2)
C56 0.046(3) 0.046(3) 0.034(3) 0.003(2) -0.014(2) 0.004(2)
Cl1 0.0510(8) 0.0637(10) 0.0537(8) -0.0121(7) 0.0137(7) -0.0063(7)
Cl2 0.0469(8) 0.0651(10) 0.0536(8) -0.0200(7) -0.0058(6) 0.0056(7)
Cl3 0.0488(7) 0.0467(8) 0.0358(6) 0.0011(6) -0.0064(5) -0.0064(6)
Cl4 0.0393(7) 0.0691(10) 0.0439(7) -0.0036(7) -0.0040(6) -0.0034(6)
Cl5 0.124(6) 0.089(6) 0.096(6) 0.022(5) -0.022(5) -0.041(5)
Cl6 0.140(6) 0.112(5) 0.123(6) -0.002(5) 0.007(5) 0.019(5)
C57 0.102(7) 0.072(7) 0.091(7) 0.010(6) -0.005(6) -0.018(6)
Cl5' 0.064(3) 0.050(3) 0.040(3) -0.006(2) 0.002(2) -0.009(2)
Cl6' 0.030(2) 0.047(3) 0.056(3) 0.005(2) -0.0097(19) -0.0066(19)
C57' 0.129(6) 0.106(6) 0.123(6) 0.005(5) 0.013(5) -0.003(5)

loop_
_atom_type_symbol
_atom_type_description
_atom_type_scat_dispersion_real
_atom_type_scat_dispersion_imag
_atom_type_scat_source
C C 0.0033 0.0016 'International Tables Vol C Tables 4.2.6.8 and 6.1.1.4'
H H 0.0000 0.0000 'International Tables Vol C Tables 4.2.6.8 and 6.1.1.4'
N N 0.0061 0.0033 'International Tables Vol C Tables 4.2.6.8 and 6.1.1.4'
O O 0.0106 0.0060 'International Tables Vol C Tables 4.2.6.8 and 6.1.1.4'
Ru Ru -1.2594 0.8363 'International Tables Vol C Tables 4.2.6.8 and 6.1.1.4'
Br Br -0.2901 2.4595 'International Tables Vol C Tables 4.2.6.8 and 6.1.1.4'
Cl Cl 0.1484 0.1585 'International Tables Vol C Tables 4.2.6.8 and 6.1.1.4'

loop_
_geom_angle_atom_site_label_1
_geom_angle_atom_site_label_2
_geom_angle_atom_site_label_3
_geom_angle
_geom_angle_site_symmetry_1
_geom_angle_site_symmetry_3
_geom_angle_publ_flag
C1 Ru1 C15 98.06(16) . . ?
C1 Ru1 C10 95.21(18) . . ?
C15 Ru1 C10 125.70(16) . . ?
C1 Ru1 C9 118.38(18) . . ?
C15 Ru1 C9 90.88(15) . . ?
C10 Ru1 C9 38.03(15) . . ?
C1 Ru1 C8 155.80(17) . . ?
C15 Ru1 C8 87.40(14) . . ?
C10 Ru1 C8 63.17(15) . . ?
C9 Ru1 C8 37.63(14) . . ?
C1 Ru1 C2 108.40(17) . . ?
C15 Ru1 C2 148.63(15) . . ?
C10 Ru1 C2 37.26(16) . . ?
C9 Ru1 C2 62.02(15) . . ?
C8 Ru1 C2 61.62(14) . . ?
C1 Ru1 C7 143.49(16) . . ?
C15 Ru1 C7 118.20(14) . . ?
C10 Ru1 C7 61.14(15) . . ?
C9 Ru1 C7 60.64(14) . . ?
C8 Ru1 C7 35.95(13) . . ?
C2 Ru1 C7 36.03(14) . . ?
C1 Ru1 Br1 92.29(14) . . ?
C15 Ru1 Br1 87.64(10) . . ?
C10 Ru1 Br1 144.09(12) . . ?
C9 Ru1 Br1 149.17(11) . . ?
C8 Ru1 Br1 111.56(10) . . ?
C2 Ru1 Br1 107.35(11) . . ?
C7 Ru1 Br1 93.25(10) . . ?
C28 Ru2 C42 97.47(16) . . ?
C28 Ru2 C37 95.15(18) . . ?
C42 Ru2 C37 125.00(15) . . ?
C28 Ru2 C36 119.26(18) . . ?
C42 Ru2 C36 90.52(15) . . ?
C37 Ru2 C36 38.32(15) . . ?
C28 Ru2 C35 156.48(17) . . ?
C42 Ru2 C35 88.12(15) . . ?
C37 Ru2 C35 63.51(16) . . ?
C36 Ru2 C35 37.53(16) . . ?
C28 Ru2 C29 108.16(16) . . ?
C42 Ru2 C29 149.07(15) . . ?
C37 Ru2 C29 37.58(15) . . ?
C36 Ru2 C29 62.12(14) . . ?
C35 Ru2 C29 61.56(15) . . ?
C28 Ru2 C34 142.59(16) . . ?
C42 Ru2 C34 119.71(15) . . ?
C37 Ru2 C34 61.31(16) . . ?
C36 Ru2 C34 60.72(15) . . ?
C35 Ru2 C34 36.27(14) . . ?
C29 Ru2 C34 35.56(15) . . ?
C28 Ru2 Br2 93.94(13) . . ?
C42 Ru2 Br2 85.35(11) . . ?
C37 Ru2 Br2 146.61(11) . . ?
C36 Ru2 Br2 146.80(12) . . ?
C35 Ru2 Br2 109.32(11) . . ?
C29 Ru2 Br2 109.23(10) . . ?
C34 Ru2 Br2 93.11(10) . . ?
C15 N1 C13 111.2(3) . . ?
C15 N1 C12 125.0(3) . . ?
C13 N1 C12 123.8(3) . . ?
C15 N2 C14 110.7(3) . . ?
C15 N2 C16 128.0(3) . . ?
C14 N2 C16 121.1(3) . . ?
C42 N3 C40 111.2(3) . . ?
C42 N3 C39 125.3(3) . . ?
C40 N3 C39 123.5(3) . . ?
C42 N4 C41 110.7(3) . . ?
C42 N4 C43 127.4(3) . . ?
C41 N4 C43 121.8(3) . . ?
O1 C1 Ru1 175.4(4) . . ?
C3 C2 C10 133.8(4) . . ?
C3 C2 C7 119.3(4) . . ?
C10 C2 C7 106.8(4) . . ?
C3 C2 Ru1 123.3(3) . . ?
C10 C2 Ru1 66.8(2) . . ?
C7 C2 Ru1 73.8(2) . . ?
C4 C3 C2 118.5(4) . . ?
C4 C3 H3 120.8 . . ?
C2 C3 H3 120.8 . . ?
C3 C4 C5 122.4(4) . . ?
C3 C4 H4 118.8 . . ?
C5 C4 H4 118.8 . . ?
C6 C5 C4 121.0(5) . . ?
C6 C5 H5 119.5 . . ?
C4 C5 H5 119.5 . . ?
C5 C6 C7 119.2(4) . . ?
C5 C6 H6 120.4 . . ?
C7 C6 H6 120.4 . . ?
C8 C7 C6 131.2(4) . . ?
C8 C7 C2 109.2(3) . . ?
C6 C7 C2 119.5(4) . . ?
C8 C7 Ru1 68.4(2) . . ?
C6 C7 Ru1 126.4(3) . . ?
C2 C7 Ru1 70.1(2) . . ?
C7 C8 C9 106.7(3) . . ?
C7 C8 C11 126.5(3) . . ?
C9 C8 C11 126.8(3) . . ?
C7 C8 Ru1 75.6(2) . . ?
C9 C8 Ru1 68.4(2) . . ?
C11 C8 Ru1 121.3(3) . . ?
C10 C9 C8 109.0(4) . . ?
C10 C9 Ru1 70.9(2) . . ?
C8 C9 Ru1 74.0(2) . . ?
C10 C9 H9 125.5 . . ?
C8 C9 H9 125.5 . . ?
Ru1 C9 H9 121.3 . . ?
C9 C10 C2 108.0(4) . . ?
C9 C10 Ru1 71.1(2) . . ?
C2 C10 Ru1 76.0(2) . . ?
C9 C10 H10 126.0 . . ?
C2 C10 H10 126.0 . . ?
Ru1 C10 H10 118.9 . . ?
C8 C11 C12 111.2(3) . . ?
C8 C11 H11A 109.4 . . ?
C12 C11 H11A 109.4 . . ?
C8 C11 H11B 109.4 . . ?
C12 C11 H11B 109.4 . . ?
H11A C11 H11B 108.0 . . ?
N1 C12 C11 110.9(3) . . ?
N1 C12 H12A 109.5 . . ?
C11 C12 H12A 109.5 . . ?
N1 C12 H12B 109.5 . . ?
C11 C12 H12B 109.5 . . ?
H12A C12 H12B 108.0 . . ?
C14 C13 N1 106.9(3) . . ?
C14 C13 H13 126.5 . . ?
N1 C13 H13 126.5 . . ?
C13 C14 N2 106.9(3) . . ?
C13 C14 H14 126.5 . . ?
N2 C14 H14 126.5 . . ?
N2 C15 N1 104.2(3) . . ?
N2 C15 Ru1 134.2(3) . . ?
N1 C15 Ru1 121.3(3) . . ?
C17 C16 C21 123.3(3) . . ?
C17 C16 N2 118.3(3) . . ?
C21 C16 N2 118.2(3) . . ?
C16 C17 C18 117.2(4) . . ?
C16 C17 C25 122.7(4) . . ?
C18 C17 C25 120.1(4) . . ?
C19 C18 C17 121.2(4) . . ?
C19 C18 H18 119.4 . . ?
C17 C18 H18 119.4 . . ?
C18 C19 C20 120.5(4) . . ?
C18 C19 H19 119.7 . . ?
C20 C19 H19 119.7 . . ?
C19 C20 C21 120.8(4) . . ?
C19 C20 H20 119.6 . . ?
C21 C20 H20 119.6 . . ?
C20 C21 C16 116.9(3) . . ?
C20 C21 C22 121.6(4) . . ?
C16 C21 C22 121.5(3) . . ?
C21 C22 C24 112.4(3) . . ?
C21 C22 C23 111.1(3) . . ?
C24 C22 C23 110.8(4) . . ?
C21 C22 H22 107.4 . . ?
C24 C22 H22 107.4 . . ?
C23 C22 H22 107.4 . . ?
C22 C23 H23A 109.5 . . ?
C22 C23 H23B 109.5 . . ?
H23A C23 H23B 109.5 . . ?
C22 C23 H23C 109.5 . . ?
H23A C23 H23C 109.5 . . ?
H23B C23 H23C 109.5 . . ?
C22 C24 H24A 109.5 . . ?
C22 C24 H24B 109.5 . . ?
H24A C24 H24B 109.5 . . ?
C22 C24 H24C 109.5 . . ?
H24A C24 H24C 109.5 . . ?
H24B C24 H24C 109.5 . . ?
C17 C25 C27 112.2(4) . . ?
C17 C25 C26 110.5(4) . . ?
C27 C25 C26 110.2(4) . . ?
C17 C25 H25 107.9 . . ?
C27 C25 H25 107.9 . . ?
C26 C25 H25 107.9 . . ?
C25 C26 H26A 109.5 . . ?
C25 C26 H26B 109.5 . . ?
H26A C26 H26B 109.5 . . ?
C25 C26 H26C 109.5 . . ?
H26A C26 H26C 109.5 . . ?
H26B C26 H26C 109.5 . . ?
C25 C27 H27A 109.5 . . ?
C25 C27 H27B 109.5 . . ?
H27A C27 H27B 109.5 . . ?
C25 C27 H27C 109.5 . . ?
H27A C27 H27C 109.5 . . ?
H27B C27 H27C 109.5 . . ?
O2 C28 Ru2 175.4(4) . . ?
C30 C29 C34 119.9(4) . . ?
C30 C29 C37 133.2(4) . . ?
C34 C29 C37 106.9(4) . . ?
C30 C29 Ru2 126.3(3) . . ?
C34 C29 Ru2 73.9(2) . . ?
C37 C29 Ru2 65.6(2) . . ?
C31 C30 C29 119.5(4) . . ?
C31 C30 H30 120.2 . . ?
C29 C30 H30 120.2 . . ?
C30 C31 C32 120.5(4) . . ?
C30 C31 H31 119.8 . . ?
C32 C31 H31 119.8 . . ?
C33 C32 C31 122.4(4) . . ?
C33 C32 H32 118.8 . . ?
C31 C32 H32 118.8 . . ?
C32 C33 C34 118.2(4) . . ?
C32 C33 H33 120.9 . . ?
C34 C33 H33 120.9 . . ?
C33 C34 C29 119.5(4) . . ?
C33 C34 C35 131.4(4) . . ?
C29 C34 C35 109.1(4) . . ?
C33 C34 Ru2 126.8(3) . . ?
C29 C34 Ru2 70.6(2) . . ?
C35 C34 Ru2 67.4(2) . . ?
C36 C35 C34 106.9(4) . . ?
C36 C35 C38 126.0(4) . . ?
C34 C35 C38 127.1(4) . . ?
C36 C35 Ru2 68.4(2) . . ?
C34 C35 Ru2 76.3(2) . . ?
C38 C35 Ru2 120.7(3) . . ?
C35 C36 C37 109.4(4) . . ?
C35 C36 Ru2 74.0(2) . . ?
C37 C36 Ru2 70.8(2) . . ?
C35 C36 H36 125.3 . . ?
C37 C36 H36 125.3 . . ?
Ru2 C36 H36 121.5 . . ?
C36 C37 C29 107.5(4) . . ?
C36 C37 Ru2 70.9(2) . . ?
C29 C37 Ru2 76.8(2) . . ?
C36 C37 H37 126.3 . . ?
C29 C37 H37 126.3 . . ?
Ru2 C37 H37 118.0 . . ?
C35 C38 C39 112.7(3) . . ?
C35 C38 H38A 109.0 . . ?
C39 C38 H38A 109.0 . . ?
C35 C38 H38B 109.0 . . ?
C39 C38 H38B 109.0 . . ?
H38A C38 H38B 107.8 . . ?
N3 C39 C38 112.5(3) . . ?
N3 C39 H39A 109.1 . . ?
C38 C39 H39A 109.1 . . ?
N3 C39 H39B 109.1 . . ?
C38 C39 H39B 109.1 . . ?
H39A C39 H39B 107.8 . . ?
C41 C40 N3 106.9(3) . . ?
C41 C40 H40 126.5 . . ?
N3 C40 H40 126.5 . . ?
C40 C41 N4 106.6(3) . . ?
C40 C41 H41 126.7 . . ?
N4 C41 H41 126.7 . . ?
N3 C42 N4 104.6(3) . . ?
N3 C42 Ru2 121.7(3) . . ?
N4 C42 Ru2 133.7(3) . . ?
C48 C43 C44 123.1(4) . . ?
C48 C43 N4 118.3(4) . . ?
C44 C43 N4 118.5(3) . . ?
C45 C44 C43 116.9(4) . . ?
C45 C44 C52 119.8(4) . . ?
C43 C44 C52 123.2(4) . . ?
C46 C45 C44 121.6(4) . . ?
C46 C45 H45 119.2 . . ?
C44 C45 H45 119.2 . . ?
C45 C46 C47 119.7(4) . . ?
C45 C46 H46 120.2 . . ?
C47 C46 H46 120.2 . . ?
C48 C47 C46 121.8(4) . . ?
C48 C47 H47 119.1 . . ?
C46 C47 H47 119.1 . . ?
C47 C48 C43 117.1(4) . . ?
C47 C48 C49 120.4(4) . . ?
C43 C48 C49 122.5(4) . . ?
C48 C49 C50 110.8(4) . . ?
C48 C49 C51 111.1(4) . . ?
C50 C49 C51 110.4(4) . . ?
C48 C49 H49 108.1 . . ?
C50 C49 H49 108.1 . . ?
C51 C49 H49 108.1 . . ?
C49 C50 H50A 109.5 . . ?
C49 C50 H50B 109.5 . . ?
H50A C50 H50B 109.5 . . ?
C49 C50 H50C 109.5 . . ?
H50A C50 H50C 109.5 . . ?
H50B C50 H50C 109.5 . . ?
C49 C51 H51A 109.5 . . ?
C49 C51 H51B 109.5 . . ?
H51A C51 H51B 109.5 . . ?
C49 C51 H51C 109.5 . . ?
H51A C51 H51C 109.5 . . ?
H51B C51 H51C 109.5 . . ?
C44 C52 C54 112.0(4) . . ?
C44 C52 C53 109.9(3) . . ?
C54 C52 C53 110.6(4) . . ?
C44 C52 H52 108.0 . . ?
C54 C52 H52 108.0 . . ?
C53 C52 H52 108.0 . . ?
C52 C53 H53A 109.5 . . ?
C52 C53 H53B 109.5 . . ?
H53A C53 H53B 109.5 . . ?
C52 C53 H53C 109.5 . . ?
H53A C53 H53C 109.5 . . ?
H53B C53 H53C 109.5 . . ?
C52 C54 H54A 109.5 . . ?
C52 C54 H54B 109.5 . . ?
H54A C54 H54B 109.5 . . ?
C52 C54 H54C 109.5 . . ?
H54A C54 H54C 109.5 . . ?
H54B C54 H54C 109.5 . . ?
Cl2 C55 Cl1 111.1(3) . . ?
Cl2 C55 H55A 109.4 . . ?
Cl1 C55 H55A 109.4 . . ?
Cl2 C55 H55B 109.4 . . ?
Cl1 C55 H55B 109.4 . . ?
H55A C55 H55B 108.0 . . ?
Cl3 C56 Cl4 112.4(3) . . ?
Cl3 C56 H56A 109.1 . . ?
Cl4 C56 H56A 109.1 . . ?
Cl3 C56 H56B 109.1 . . ?
Cl4 C56 H56B 109.1 . . ?
H56A C56 H56B 107.9 . . ?
Cl6 Cl5 C57 133(2) 3_765 . ?
Cl6 Cl5 C57 54.1(12) 3_765 3_765 ?
C57 Cl5 C57 90.0(10) . 3_765 ?
Cl6 Cl5 H57C 79.5 3_765 . ?
C57 Cl5 H57C 56.2 . . ?
C57 Cl5 H57C 36.7 3_765 . ?
Cl5 Cl6 C57 99.9(17) 3_765 . ?
Cl5 Cl6 H57C 46.0 3_765 . ?
C57 Cl6 H57C 54.2 . . ?
Cl5 Cl6 H57D 74.4 3_765 . ?
C57 Cl6 H57D 80.1 . . ?
H57C Cl6 H57D 65.1 . . ?
Cl5 C57 Cl6 111.9(9) . . ?
Cl5 C57 Cl5 90.0(10) . 3_765 ?
Cl6 C57 Cl5 26.0(6) . 3_765 ?
Cl5 C57 H57A 109.1 . . ?
Cl6 C57 H57A 109.6 . . ?
Cl5 C57 H57A 132.7 3_765 . ?
Cl5 C57 H57B 109.5 . . ?
Cl6 C57 H57B 108.6 . . ?
Cl5 C57 H57B 105.1 3_765 . ?
H57A C57 H57B 107.9 . . ?
Cl5 C57 H57C 58.1 . . ?
Cl6 C57 H57C 60.9 . . ?
Cl5 C57 H57C 35.1 3_765 . ?
H57A C57 H57C 151.2 . . ?
H57B C57 H57C 100.8 . . ?
C57' Cl5' H57A 93.2 . . ?
C57' Cl5' H57B 85.0 . . ?
H57A Cl5' H57B 92.4 . . ?
Cl6' C57' Cl5' 109.8(7) . . ?
Cl6' C57' C57' 132(3) . 3_765 ?
Cl5' C57' C57' 100.9(15) . 3_765 ?
Cl6' C57' H57C 108.1 . . ?
Cl5' C57' H57C 108.0 . . ?
C57' C57' H57C 25.0 3_765 . ?
Cl6' C57' H57D 111.4 . . ?
Cl5' C57' H57D 111.2 . . ?
C57' C57' H57D 89.6 3_765 . ?
H57C C57' H57D 108.2 . . ?

loop_
_geom_bond_atom_site_label_1
_geom_bond_atom_site_label_2
_geom_bond_distance
_geom_bond_site_symmetry_2
_geom_bond_publ_flag
Ru1 C1 1.853(4) . ?
Ru1 C15 2.022(4) . ?
Ru1 C10 2.181(4) . ?
Ru1 C9 2.183(4) . ?
Ru1 C8 2.256(4) . ?
Ru1 C2 2.302(4) . ?
Ru1 C7 2.351(4) . ?
Ru1 Br1 2.5531(6) . ?
Ru2 C28 1.860(5) . ?
Ru2 C42 2.018(4) . ?
Ru2 C37 2.177(4) . ?
Ru2 C36 2.179(4) . ?
Ru2 C35 2.253(4) . ?
Ru2 C29 2.327(4) . ?
Ru2 C34 2.370(4) . ?
Ru2 Br2 2.5412(7) . ?
O1 C1 1.157(5) . ?
O2 C28 1.156(5) . ?
N1 C15 1.366(5) . ?
N1 C13 1.378(5) . ?
N1 C12 1.468(5) . ?
N2 C15 1.356(5) . ?
N2 C14 1.393(5) . ?
N2 C16 1.444(5) . ?
N3 C42 1.355(5) . ?
N3 C40 1.381(5) . ?
N3 C39 1.477(5) . ?
N4 C42 1.361(5) . ?
N4 C41 1.391(5) . ?
N4 C43 1.449(5) . ?
C2 C3 1.425(6) . ?
C2 C10 1.437(6) . ?
C2 C7 1.440(6) . ?
C3 C4 1.364(7) . ?
C3 H3 0.9500 . ?
C4 C5 1.410(8) . ?
C4 H4 0.9500 . ?
C5 C6 1.359(6) . ?
C5 H5 0.9500 . ?
C6 C7 1.427(6) . ?
C6 H6 0.9500 . ?
C7 C8 1.424(5) . ?
C8 C9 1.433(5) . ?
C8 C11 1.506(5) . ?
C9 C10 1.422(6) . ?
C9 H9 0.9500 . ?
C10 H10 0.9500 . ?
C11 C12 1.526(5) . ?
C11 H11A 0.9900 . ?
C11 H11B 0.9900 . ?
C12 H12A 0.9900 . ?
C12 H12B 0.9900 . ?
C13 C14 1.342(5) . ?
C13 H13 0.9500 . ?
C14 H14 0.9500 . ?
C16 C17 1.388(5) . ?
C16 C21 1.402(5) . ?
C17 C18 1.399(6) . ?
C17 C25 1.521(6) . ?
C18 C19 1.372(6) . ?
C18 H18 0.9500 . ?
C19 C20 1.389(6) . ?
C19 H19 0.9500 . ?
C20 C21 1.397(5) . ?
C20 H20 0.9500 . ?
C21 C22 1.521(5) . ?
C22 C24 1.522(6) . ?
C22 C23 1.536(6) . ?
C22 H22 1.0000 . ?
C23 H23A 0.9800 . ?
C23 H23B 0.9800 . ?
C23 H23C 0.9800 . ?
C24 H24A 0.9800 . ?
C24 H24B 0.9800 . ?
C24 H24C 0.9800 . ?
C25 C27 1.531(7) . ?
C25 C26 1.532(7) . ?
C25 H25 1.0000 . ?
C26 H26A 0.9800 . ?
C26 H26B 0.9800 . ?
C26 H26C 0.9800 . ?
C27 H27A 0.9800 . ?
C27 H27B 0.9800 . ?
C27 H27C 0.9800 . ?
C29 C30 1.422(6) . ?
C29 C34 1.435(6) . ?
C29 C37 1.458(6) . ?
C30 C31 1.356(6) . ?
C30 H30 0.9500 . ?
C31 C32 1.423(6) . ?
C31 H31 0.9500 . ?
C32 C33 1.368(6) . ?
C32 H32 0.9500 . ?
C33 C34 1.427(6) . ?
C33 H33 0.9500 . ?
C34 C35 1.443(6) . ?
C35 C36 1.427(6) . ?
C35 C38 1.503(6) . ?
C36 C37 1.430(6) . ?
C36 H36 0.9500 . ?
C37 H37 0.9500 . ?
C38 C39 1.529(6) . ?
C38 H38A 0.9900 . ?
C38 H38B 0.9900 . ?
C39 H39A 0.9900 . ?
C39 H39B 0.9900 . ?
C40 C41 1.349(6) . ?
C40 H40 0.9500 . ?
C41 H41 0.9500 . ?
C43 C48 1.397(6) . ?
C43 C44 1.407(5) . ?
C44 C45 1.397(6) . ?
C44 C52 1.520(6) . ?
C45 C46 1.379(6) . ?
C45 H45 0.9500 . ?
C46 C47 1.389(6) . ?
C46 H46 0.9500 . ?
C47 C48 1.389(6) . ?
C47 H47 0.9500 . ?
C48 C49 1.521(6) . ?
C49 C50 1.538(6) . ?
C49 C51 1.540(6) . ?
C49 H49 1.0000 . ?
C50 H50A 0.9800 . ?
C50 H50B 0.9800 . ?
C50 H50C 0.9800 . ?
C51 H51A 0.9800 . ?
C51 H51B 0.9800 . ?
C51 H51C 0.9800 . ?
C52 C54 1.534(6) . ?
C52 C53 1.540(6) . ?
C52 H52 1.0000 . ?
C53 H53A 0.9800 . ?
C53 H53B 0.9800 . ?
C53 H53C 0.9800 . ?
C54 H54A 0.9800 . ?
C54 H54B 0.9800 . ?
C54 H54C 0.9800 . ?
C55 Cl2 1.763(5) . ?
C55 Cl1 1.771(5) . ?
C55 H55A 0.9900 . ?
C55 H55B 0.9900 . ?
C56 Cl3 1.757(5) . ?
C56 Cl4 1.767(5) . ?
C56 H56A 0.9900 . ?
C56 H56B 0.9900 . ?

loop_
_geom_torsion_atom_site_label_1
_geom_torsion_atom_site_label_2
_geom_torsion_atom_site_label_3
_geom_torsion_atom_site_label_4
_geom_torsion
_geom_torsion_site_symmetry_1
_geom_torsion_site_symmetry_2
_geom_torsion_site_symmetry_3
_geom_torsion_site_symmetry_4
_geom_torsion_publ_flag
C15 Ru1 C1 O1 -142(5) . . . . ?
C10 Ru1 C1 O1 -15(5) . . . . ?
C9 Ru1 C1 O1 -47(5) . . . . ?
C8 Ru1 C1 O1 -41(5) . . . . ?
C2 Ru1 C1 O1 20(5) . . . . ?
C7 Ru1 C1 O1 31(5) . . . . ?
Br1 Ru1 C1 O1 130(5) . . . . ?
C1 Ru1 C2 C3 54.5(4) . . . . ?
C15 Ru1 C2 C3 -159.4(3) . . . . ?
C10 Ru1 C2 C3 128.3(5) . . . . ?
C9 Ru1 C2 C3 167.5(4) . . . . ?
C8 Ru1 C2 C3 -149.6(4) . . . . ?
C7 Ru1 C2 C3 -114.8(5) . . . . ?
Br1 Ru1 C2 C3 -44.0(4) . . . . ?
C1 Ru1 C2 C10 -73.8(3) . . . . ?
C15 Ru1 C2 C10 72.3(4) . . . . ?
C9 Ru1 C2 C10 39.2(2) . . . . ?
C8 Ru1 C2 C10 82.1(3) . . . . ?
C7 Ru1 C2 C10 116.9(3) . . . . ?
Br1 Ru1 C2 C10 -172.3(2) . . . . ?
C1 Ru1 C2 C7 169.3(2) . . . . ?
C15 Ru1 C2 C7 -44.6(4) . . . . ?
C10 Ru1 C2 C7 -116.9(3) . . . . ?
C9 Ru1 C2 C7 -77.7(2) . . . . ?
C8 Ru1 C2 C7 -34.8(2) . . . . ?
Br1 Ru1 C2 C7 70.8(2) . . . . ?
C10 C2 C3 C4 -179.8(5) . . . . ?
C7 C2 C3 C4 2.2(6) . . . . ?
Ru1 C2 C3 C4 91.5(5) . . . . ?
C2 C3 C4 C5 -0.3(8) . . . . ?
C3 C4 C5 C6 -2.0(8) . . . . ?
C4 C5 C6 C7 2.4(7) . . . . ?
C5 C6 C7 C8 -178.8(4) . . . . ?
C5 C6 C7 C2 -0.5(6) . . . . ?
C5 C6 C7 Ru1 -86.6(5) . . . . ?
C3 C2 C7 C8 176.9(4) . . . . ?
C10 C2 C7 C8 -1.6(4) . . . . ?
Ru1 C2 C7 C8 57.3(3) . . . . ?
C3 C2 C7 C6 -1.8(6) . . . . ?
C10 C2 C7 C6 179.7(4) . . . . ?
Ru1 C2 C7 C6 -121.4(4) . . . . ?
C3 C2 C7 Ru1 119.6(4) . . . . ?
C10 C2 C7 Ru1 -58.9(3) . . . . ?
C1 Ru1 C7 C8 -138.5(3) . . . . ?
C15 Ru1 C7 C8 34.2(3) . . . . ?
C10 Ru1 C7 C8 -83.2(2) . . . . ?
C9 Ru1 C7 C8 -39.4(2) . . . . ?
C2 Ru1 C7 C8 -121.3(3) . . . . ?
Br1 Ru1 C7 C8 123.3(2) . . . . ?
C1 Ru1 C7 C6 95.5(4) . . . . ?
C15 Ru1 C7 C6 -91.9(4) . . . . ?
C10 Ru1 C7 C6 150.7(4) . . . . ?
C9 Ru1 C7 C6 -165.5(4) . . . . ?
C8 Ru1 C7 C6 -126.1(5) . . . . ?
C2 Ru1 C7 C6 112.7(5) . . . . ?
Br1 Ru1 C7 C6 -2.8(4) . . . . ?
C1 Ru1 C7 C2 -17.2(4) . . . . ?
C15 Ru1 C7 C2 155.5(2) . . . . ?
C10 Ru1 C7 C2 38.1(2) . . . . ?
C9 Ru1 C7 C2 81.9(3) . . . . ?
C8 Ru1 C7 C2 121.3(3) . . . . ?
Br1 Ru1 C7 C2 -115.4(2) . . . . ?
C6 C7 C8 C9 -178.2(4) . . . . ?
C2 C7 C8 C9 3.4(4) . . . . ?
Ru1 C7 C8 C9 61.7(3) . . . . ?
C6 C7 C8 C11 1.6(7) . . . . ?
C2 C7 C8 C11 -176.8(4) . . . . ?
Ru1 C7 C8 C11 -118.5(4) . . . . ?
C6 C7 C8 Ru1 120.1(4) . . . . ?
C2 C7 C8 Ru1 -58.3(3) . . . . ?
C1 Ru1 C8 C7 105.8(4) . . . . ?
C15 Ru1 C8 C7 -150.3(2) . . . . ?
C10 Ru1 C8 C7 77.1(2) . . . . ?
C9 Ru1 C8 C7 114.9(3) . . . . ?
C2 Ru1 C8 C7 34.8(2) . . . . ?
Br1 Ru1 C8 C7 -63.8(2) . . . . ?
C1 Ru1 C8 C9 -9.1(5) . . . . ?
C15 Ru1 C8 C9 94.8(2) . . . . ?
C10 Ru1 C8 C9 -37.8(2) . . . . ?
C2 Ru1 C8 C9 -80.1(3) . . . . ?
C7 Ru1 C8 C9 -114.9(3) . . . . ?
Br1 Ru1 C8 C9 -178.7(2) . . . . ?
C1 Ru1 C8 C11 -130.0(4) . . . . ?
C15 Ru1 C8 C11 -26.1(3) . . . . ?
C10 Ru1 C8 C11 -158.7(3) . . . . ?
C9 Ru1 C8 C11 -120.9(4) . . . . ?
C2 Ru1 C8 C11 159.1(3) . . . . ?
C7 Ru1 C8 C11 124.2(4) . . . . ?
Br1 Ru1 C8 C11 60.4(3) . . . . ?
C7 C8 C9 C10 -3.9(4) . . . . ?
C11 C8 C9 C10 176.3(4) . . . . ?
Ru1 C8 C9 C10 62.6(3) . . . . ?
C7 C8 C9 Ru1 -66.6(3) . . . . ?
C11 C8 C9 Ru1 113.7(4) . . . . ?
C1 Ru1 C9 C10 58.4(3) . . . . ?
C15 Ru1 C9 C10 158.1(3) . . . . ?
C8 Ru1 C9 C10 -117.3(3) . . . . ?
C2 Ru1 C9 C10 -38.4(2) . . . . ?
C7 Ru1 C9 C10 -79.7(3) . . . . ?
Br1 Ru1 C9 C10 -115.0(3) . . . . ?
C1 Ru1 C9 C8 175.8(2) . . . . ?
C15 Ru1 C9 C8 -84.6(2) . . . . ?
C10 Ru1 C9 C8 117.3(3) . . . . ?
C2 Ru1 C9 C8 78.9(2) . . . . ?
C7 Ru1 C9 C8 37.7(2) . . . . ?
Br1 Ru1 C9 C8 2.3(4) . . . . ?
C8 C9 C10 C2 3.0(5) . . . . ?
Ru1 C9 C10 C2 67.6(3) . . . . ?
C8 C9 C10 Ru1 -64.6(3) . . . . ?
C3 C2 C10 C9 -179.0(5) . . . . ?
C7 C2 C10 C9 -0.8(5) . . . . ?
Ru1 C2 C10 C9 -64.3(3) . . . . ?
C3 C2 C10 Ru1 -114.7(5) . . . . ?
C7 C2 C10 Ru1 63.5(3) . . . . ?
C1 Ru1 C10 C9 -131.2(3) . . . . ?
C15 Ru1 C10 C9 -27.3(3) . . . . ?
C8 Ru1 C10 C9 37.4(2) . . . . ?
C2 Ru1 C10 C9 115.0(4) . . . . ?
C7 Ru1 C10 C9 78.2(3) . . . . ?
Br1 Ru1 C10 C9 127.6(2) . . . . ?
C1 Ru1 C10 C2 113.8(3) . . . . ?
C15 Ru1 C10 C2 -142.4(2) . . . . ?
C9 Ru1 C10 C2 -115.0(4) . . . . ?
C8 Ru1 C10 C2 -77.6(3) . . . . ?
C7 Ru1 C10 C2 -36.8(2) . . . . ?
Br1 Ru1 C10 C2 12.6(3) . . . . ?
C7 C8 C11 C12 79.1(5) . . . . ?
C9 C8 C11 C12 -101.2(4) . . . . ?
Ru1 C8 C11 C12 -16.0(4) . . . . ?
C15 N1 C12 C11 -64.8(5) . . . . ?
C13 N1 C12 C11 112.2(4) . . . . ?
C8 C11 C12 N1 64.6(4) . . . . ?
C15 N1 C13 C14 -0.6(5) . . . . ?
C12 N1 C13 C14 -178.0(4) . . . . ?
N1 C13 C14 N2 -0.2(5) . . . . ?
C15 N2 C14 C13 1.0(5) . . . . ?
C16 N2 C14 C13 176.8(3) . . . . ?
C14 N2 C15 N1 -1.4(4) . . . . ?
C16 N2 C15 N1 -176.7(3) . . . . ?
C14 N2 C15 Ru1 172.1(3) . . . . ?
C16 N2 C15 Ru1 -3.2(6) . . . . ?
C13 N1 C15 N2 1.2(4) . . . . ?
C12 N1 C15 N2 178.5(3) . . . . ?
C13 N1 C15 Ru1 -173.3(3) . . . . ?
C12 N1 C15 Ru1 4.0(5) . . . . ?
C1 Ru1 C15 N2 16.6(4) . . . . ?
C10 Ru1 C15 N2 -85.8(4) . . . . ?
C9 Ru1 C15 N2 -102.2(4) . . . . ?
C8 Ru1 C15 N2 -139.7(4) . . . . ?
C2 Ru1 C15 N2 -131.0(4) . . . . ?
C7 Ru1 C15 N2 -159.0(3) . . . . ?
Br1 Ru1 C15 N2 108.6(4) . . . . ?
C1 Ru1 C15 N1 -170.7(3) . . . . ?
C10 Ru1 C15 N1 86.9(3) . . . . ?
C9 Ru1 C15 N1 70.4(3) . . . . ?
C8 Ru1 C15 N1 33.0(3) . . . . ?
C2 Ru1 C15 N1 41.6(5) . . . . ?
C7 Ru1 C15 N1 13.7(4) . . . . ?
Br1 Ru1 C15 N1 -78.8(3) . . . . ?
C15 N2 C16 C17 96.2(5) . . . . ?
C14 N2 C16 C17 -78.8(5) . . . . ?
C15 N2 C16 C21 -88.5(5) . . . . ?
C14 N2 C16 C21 96.5(4) . . . . ?
C21 C16 C17 C18 -3.2(6) . . . . ?
N2 C16 C17 C18 171.8(4) . . . . ?
C21 C16 C17 C25 175.9(4) . . . . ?
N2 C16 C17 C25 -9.1(6) . . . . ?
C16 C17 C18 C19 1.9(6) . . . . ?
C25 C17 C18 C19 -177.2(4) . . . . ?
C17 C18 C19 C20 -0.4(7) . . . . ?
C18 C19 C20 C21 0.0(6) . . . . ?
C19 C20 C21 C16 -1.2(6) . . . . ?
C19 C20 C21 C22 177.8(4) . . . . ?
C17 C16 C21 C20 2.9(6) . . . . ?
N2 C16 C21 C20 -172.2(3) . . . . ?
C17 C16 C21 C22 -176.1(4) . . . . ?
N2 C16 C21 C22 8.8(5) . . . . ?
C20 C21 C22 C24 -22.9(5) . . . . ?
C16 C21 C22 C24 156.1(4) . . . . ?
C20 C21 C22 C23 102.0(4) . . . . ?
C16 C21 C22 C23 -79.1(5) . . . . ?
C16 C17 C25 C27 120.8(5) . . . . ?
C18 C17 C25 C27 -60.2(6) . . . . ?
C16 C17 C25 C26 -115.8(4) . . . . ?
C18 C17 C25 C26 63.2(5) . . . . ?
C42 Ru2 C28 O2 -132(5) . . . . ?
C37 Ru2 C28 O2 -6(5) . . . . ?
C36 Ru2 C28 O2 -37(5) . . . . ?
C35 Ru2 C28 O2 -30(5) . . . . ?
C29 Ru2 C28 O2 30(5) . . . . ?
C34 Ru2 C28 O2 42(5) . . . . ?
Br2 Ru2 C28 O2 142(5) . . . . ?
C28 Ru2 C29 C30 52.6(4) . . . . ?
C42 Ru2 C29 C30 -163.0(3) . . . . ?
C37 Ru2 C29 C30 126.8(5) . . . . ?
C36 Ru2 C29 C30 166.7(4) . . . . ?
C35 Ru2 C29 C30 -150.5(4) . . . . ?
C34 Ru2 C29 C30 -115.5(5) . . . . ?
Br2 Ru2 C29 C30 -48.4(4) . . . . ?
C28 Ru2 C29 C34 168.1(2) . . . . ?
C42 Ru2 C29 C34 -47.4(4) . . . . ?
C37 Ru2 C29 C34 -117.7(4) . . . . ?
C36 Ru2 C29 C34 -77.8(3) . . . . ?
C35 Ru2 C29 C34 -35.0(2) . . . . ?
Br2 Ru2 C29 C34 67.1(2) . . . . ?
C28 Ru2 C29 C37 -74.3(3) . . . . ?
C42 Ru2 C29 C37 70.2(4) . . . . ?
C36 Ru2 C29 C37 39.8(3) . . . . ?
C35 Ru2 C29 C37 82.6(3) . . . . ?
C34 Ru2 C29 C37 117.7(4) . . . . ?
Br2 Ru2 C29 C37 -175.3(2) . . . . ?
C34 C29 C30 C31 1.2(6) . . . . ?
C37 C29 C30 C31 -178.1(4) . . . . ?
Ru2 C29 C30 C31 92.6(5) . . . . ?
C29 C30 C31 C32 -2.0(6) . . . . ?
C30 C31 C32 C33 0.6(7) . . . . ?
C31 C32 C33 C34 1.6(6) . . . . ?
C32 C33 C34 C29 -2.3(6) . . . . ?
C32 C33 C34 C35 179.7(4) . . . . ?
C32 C33 C34 Ru2 -89.2(5) . . . . ?
C30 C29 C34 C33 1.0(6) . . . . ?
C37 C29 C34 C33 -179.5(3) . . . . ?
Ru2 C29 C34 C33 -122.0(4) . . . . ?
C30 C29 C34 C35 179.4(3) . . . . ?
C37 C29 C34 C35 -1.1(4) . . . . ?
Ru2 C29 C34 C35 56.4(3) . . . . ?
C30 C29 C34 Ru2 123.0(4) . . . . ?
C37 C29 C34 Ru2 -57.5(3) . . . . ?
C28 Ru2 C34 C33 94.0(4) . . . . ?
C42 Ru2 C34 C33 -93.0(4) . . . . ?
C37 Ru2 C34 C33 150.8(4) . . . . ?
C36 Ru2 C34 C33 -165.1(4) . . . . ?
C35 Ru2 C34 C33 -125.7(5) . . . . ?
C29 Ru2 C34 C33 112.8(5) . . . . ?
Br2 Ru2 C34 C33 -6.6(4) . . . . ?
C28 Ru2 C34 C29 -18.8(4) . . . . ?
C42 Ru2 C34 C29 154.2(2) . . . . ?
C37 Ru2 C34 C29 38.0(2) . . . . ?
C36 Ru2 C34 C29 82.1(3) . . . . ?
C35 Ru2 C34 C29 121.5(4) . . . . ?
Br2 Ru2 C34 C29 -119.4(2) . . . . ?
C28 Ru2 C34 C35 -140.3(3) . . . . ?
C42 Ru2 C34 C35 32.7(3) . . . . ?
C37 Ru2 C34 C35 -83.5(3) . . . . ?
C36 Ru2 C34 C35 -39.4(2) . . . . ?
C29 Ru2 C34 C35 -121.5(4) . . . . ?
Br2 Ru2 C34 C35 119.1(2) . . . . ?
C33 C34 C35 C36 -178.1(4) . . . . ?
C29 C34 C35 C36 3.7(4) . . . . ?
Ru2 C34 C35 C36 62.0(3) . . . . ?
C33 C34 C35 C38 1.5(7) . . . . ?
C29 C34 C35 C38 -176.7(4) . . . . ?
Ru2 C34 C35 C38 -118.4(4) . . . . ?
C33 C34 C35 Ru2 119.9(4) . . . . ?
C29 C34 C35 Ru2 -58.3(3) . . . . ?
C28 Ru2 C35 C36 -11.2(5) . . . . ?
C42 Ru2 C35 C36 93.3(2) . . . . ?
C37 Ru2 C35 C36 -37.8(2) . . . . ?
C29 Ru2 C35 C36 -80.3(2) . . . . ?
C34 Ru2 C35 C36 -114.7(3) . . . . ?
Br2 Ru2 C35 C36 177.7(2) . . . . ?
C28 Ru2 C35 C34 103.5(4) . . . . ?
C42 Ru2 C35 C34 -152.0(3) . . . . ?
C37 Ru2 C35 C34 76.9(3) . . . . ?
C36 Ru2 C35 C34 114.7(3) . . . . ?
C29 Ru2 C35 C34 34.3(2) . . . . ?
Br2 Ru2 C35 C34 -67.6(2) . . . . ?
C28 Ru2 C35 C38 -131.3(4) . . . . ?
C42 Ru2 C35 C38 -26.8(3) . . . . ?
C37 Ru2 C35 C38 -157.9(4) . . . . ?
C36 Ru2 C35 C38 -120.1(4) . . . . ?
C29 Ru2 C35 C38 159.6(4) . . . . ?
C34 Ru2 C35 C38 125.3(5) . . . . ?
Br2 Ru2 C35 C38 57.6(3) . . . . ?
C34 C35 C36 C37 -5.0(4) . . . . ?
C38 C35 C36 C37 175.4(4) . . . . ?
Ru2 C35 C36 C37 62.3(3) . . . . ?
C34 C35 C36 Ru2 -67.3(3) . . . . ?
C38 C35 C36 Ru2 113.1(4) . . . . ?
C28 Ru2 C36 C35 174.9(2) . . . . ?
C42 Ru2 C36 C35 -86.2(2) . . . . ?
C37 Ru2 C36 C35 117.8(3) . . . . ?
C29 Ru2 C36 C35 78.7(2) . . . . ?
C34 Ru2 C36 C35 38.0(2) . . . . ?
Br2 Ru2 C36 C35 -3.9(3) . . . . ?
C28 Ru2 C36 C37 57.1(3) . . . . ?
C42 Ru2 C36 C37 156.0(3) . . . . ?
C35 Ru2 C36 C37 -117.8(3) . . . . ?
C29 Ru2 C36 C37 -39.1(2) . . . . ?
C34 Ru2 C36 C37 -79.7(3) . . . . ?
Br2 Ru2 C36 C37 -121.7(2) . . . . ?
C35 C36 C37 C29 4.3(4) . . . . ?
Ru2 C36 C37 C29 68.8(3) . . . . ?
C35 C36 C37 Ru2 -64.4(3) . . . . ?
C30 C29 C37 C36 177.4(4) . . . . ?
C34 C29 C37 C36 -2.0(4) . . . . ?
Ru2 C29 C37 C36 -64.8(3) . . . . ?
C30 C29 C37 Ru2 -117.8(5) . . . . ?
C34 C29 C37 Ru2 62.8(3) . . . . ?
C28 Ru2 C37 C36 -132.6(3) . . . . ?
C42 Ru2 C37 C36 -29.8(3) . . . . ?
C35 Ru2 C37 C36 37.0(2) . . . . ?
C29 Ru2 C37 C36 114.0(4) . . . . ?
C34 Ru2 C37 C36 78.1(3) . . . . ?
Br2 Ru2 C37 C36 122.2(2) . . . . ?
C28 Ru2 C37 C29 113.3(3) . . . . ?
C42 Ru2 C37 C29 -143.8(2) . . . . ?
C36 Ru2 C37 C29 -114.0(4) . . . . ?
C35 Ru2 C37 C29 -77.0(3) . . . . ?
C34 Ru2 C37 C29 -36.0(2) . . . . ?
Br2 Ru2 C37 C29 8.1(4) . . . . ?
C36 C35 C38 C39 -98.0(5) . . . . ?
C34 C35 C38 C39 82.5(5) . . . . ?
Ru2 C35 C38 C39 -13.5(5) . . . . ?
C42 N3 C39 C38 -61.3(5) . . . . ?
C40 N3 C39 C38 119.6(4) . . . . ?
C35 C38 C39 N3 61.0(5) . . . . ?
C42 N3 C40 C41 0.6(5) . . . . ?
C39 N3 C40 C41 179.9(4) . . . . ?
N3 C40 C41 N4 -0.8(4) . . . . ?
C42 N4 C41 C40 0.7(5) . . . . ?
C43 N4 C41 C40 176.7(3) . . . . ?
C40 N3 C42 N4 -0.2(4) . . . . ?
C39 N3 C42 N4 -179.4(3) . . . . ?
C40 N3 C42 Ru2 -178.1(3) . . . . ?
C39 N3 C42 Ru2 2.6(5) . . . . ?
C41 N4 C42 N3 -0.3(4) . . . . ?
C43 N4 C42 N3 -176.1(3) . . . . ?
C41 N4 C42 Ru2 177.3(3) . . . . ?
C43 N4 C42 Ru2 1.5(6) . . . . ?
C28 Ru2 C42 N3 -169.8(3) . . . . ?
C37 Ru2 C42 N3 88.5(4) . . . . ?
C36 Ru2 C42 N3 70.6(3) . . . . ?
C35 Ru2 C42 N3 33.1(3) . . . . ?
C29 Ru2 C42 N3 44.0(5) . . . . ?
C34 Ru2 C42 N3 14.5(4) . . . . ?
Br2 Ru2 C42 N3 -76.4(3) . . . . ?
C28 Ru2 C42 N4 13.0(4) . . . . ?
C37 Ru2 C42 N4 -88.7(4) . . . . ?
C36 Ru2 C42 N4 -106.7(4) . . . . ?
C35 Ru2 C42 N4 -144.1(4) . . . . ?
C29 Ru2 C42 N4 -133.2(4) . . . . ?
C34 Ru2 C42 N4 -162.8(3) . . . . ?
Br2 Ru2 C42 N4 106.3(4) . . . . ?
C42 N4 C43 C48 87.1(5) . . . . ?
C41 N4 C43 C48 -88.2(5) . . . . ?
C42 N4 C43 C44 -96.5(5) . . . . ?
C41 N4 C43 C44 88.2(4) . . . . ?
C48 C43 C44 C45 0.5(6) . . . . ?
N4 C43 C44 C45 -175.7(3) . . . . ?
C48 C43 C44 C52 178.2(4) . . . . ?
N4 C43 C44 C52 1.9(5) . . . . ?
C43 C44 C45 C46 -0.7(6) . . . . ?
C52 C44 C45 C46 -178.5(4) . . . . ?
C44 C45 C46 C47 0.3(6) . . . . ?
C45 C46 C47 C48 0.4(6) . . . . ?
C46 C47 C48 C43 -0.6(6) . . . . ?
C46 C47 C48 C49 178.2(4) . . . . ?
C44 C43 C48 C47 0.2(6) . . . . ?
N4 C43 C48 C47 176.4(3) . . . . ?
C44 C43 C48 C49 -178.6(4) . . . . ?
N4 C43 C48 C49 -2.4(6) . . . . ?
C47 C48 C49 C50 -67.8(5) . . . . ?
C43 C48 C49 C50 111.0(5) . . . . ?
C47 C48 C49 C51 55.4(5) . . . . ?
C43 C48 C49 C51 -125.9(4) . . . . ?
C45 C44 C52 C54 -49.5(5) . . . . ?
C43 C44 C52 C54 132.9(4) . . . . ?
C45 C44 C52 C53 73.9(5) . . . . ?
C43 C44 C52 C53 -103.7(4) . . . . ?
Cl6 Cl5 C57 Cl6 -50(4) 3_765 . . . ?
C57 Cl5 C57 Cl6 -14.4(12) 3_765 . . . ?
Cl6 Cl5 C57 Cl5 -36(2) 3_765 . . 3_765 ?
C57 Cl5 C57 Cl5 0.0 3_765 . . 3_765 ?
Cl5 Cl6 C57 Cl5 35(3) 3_765 . . . ?
